data_4082112
loop_
_publ_author_name
'Schreiber, Dominique F.'
'O&#x2019;Connor, Crystal'
'Grave, Christian'
'M\"uller-Bunz, Helge'
'Scopelliti, Rosario'
'Dyson, Paul J.'
'Phillips, Andrew D.'

_publ_section_title
;
 Synthesis, Characterization, and Reactivity of the First Osmium
 \b-Diketiminato Complexes and Application in Catalysis
;
_journal_issue 24
_journal_name_full Organometallics
_journal_page_first 7345
_journal_paper_doi 10.1021/om400875r
_journal_volume 32
_journal_year 2013
_chemical_formula_moiety 'C27 H31 N2 Os, C F3 O3 S, C H Cl3'
_chemical_formula_sum 'C29 H32 Cl3 F3 N2 O3 Os S'
_chemical_formula_weight 842.18
_chemical_name_systematic
; 
 ? 
;
_space_group_IT_number 2
_symmetry_cell_setting triclinic
_symmetry_space_group_name_Hall '-P 1'
_symmetry_space_group_name_H-M 'P -1'
_atom_sites_solution_hydrogens geom
_atom_sites_solution_primary direct
_atom_sites_solution_secondary difmap
_audit_creation_method SHELXL-97
_cell_angle_alpha 111.661(8)
_cell_angle_beta 96.007(7)
_cell_angle_gamma 105.374(9)
_cell_formula_units_Z 2
_cell_length_a 11.6662(11)
_cell_length_b 12.3634(16)
_cell_length_c 12.7660(11)
_cell_measurement_reflns_used 123
_cell_measurement_temperature 103(2)
_cell_measurement_theta_max 18.454
_cell_measurement_theta_min 3.532
_cell_volume 1607.3(3)
_computing_cell_refinement 'Dirax/lsq (Duisenberg A.J.M., Nonius B.V., 1989-2000)'
_computing_data_collection 'Collect (Hooft, R.W.W., 1998. Nonius B.V., 1997-2000)'
_computing_data_reduction 'EvalCCD (Hooft R.W.W., Nonius B.V., 1998)'
_computing_molecular_graphics 'Diamond 3.2 (Brandenburg, K., Crystal Impact GbR, 2009)'
_computing_publication_material 'WinGX 1.80.05'
_computing_structure_refinement 'SHELXL-97 (Sheldrick G.M., Bruker AXS, 1997)'
_computing_structure_solution 'SHELXS-97 (Sheldrick G.M., Bruker AXS, 1990)'
_diffrn_ambient_temperature 103(2)
_diffrn_detector 'Apex II 95mm CCD camera'
_diffrn_detector_area_resol_mean 9.091
_diffrn_measured_fraction_theta_full 0.988
_diffrn_measured_fraction_theta_max 0.988
_diffrn_measurement_device_type 'Bruker-Nonus KappaCCD with \k-goniostat'
_diffrn_measurement_method 'sequential \f and \w scans'
_diffrn_radiation_monochromator graphite
_diffrn_radiation_source 'fine-focus sealed tube'
_diffrn_radiation_type MoK\a
_diffrn_radiation_wavelength 0.71073
_diffrn_reflns_av_R_equivalents 0.0938
_diffrn_reflns_av_sigmaI/netI 0.0611
_diffrn_reflns_limit_h_max 13
_diffrn_reflns_limit_h_min -13
_diffrn_reflns_limit_k_max 14
_diffrn_reflns_limit_k_min -14
_diffrn_reflns_limit_l_max 15
_diffrn_reflns_limit_l_min -15
_diffrn_reflns_number 23721
_diffrn_reflns_theta_full 25.00
_diffrn_reflns_theta_max 25.00
_diffrn_reflns_theta_min 3.42
_diffrn_source 'Enraf Nonius FR590'
_exptl_absorpt_coefficient_mu 4.331
_exptl_absorpt_correction_T_max 0.0545740
_exptl_absorpt_correction_T_min 0
_exptl_absorpt_correction_type multi-scan
_exptl_absorpt_process_details
;
 Bruker Nonius Area Dector Scaling and Absorption Correction
 SADABS 2.10 (Bruker, 2003)
 based on an algorithm described by
 R.H. Blessing, Acta Cryst. (1995), a51, 33-38
;
_exptl_crystal_colour orange
_exptl_crystal_density_diffrn 1.740
_exptl_crystal_density_method 'not measured'
_exptl_crystal_description block
_exptl_crystal_F_000 828
_exptl_crystal_size_max 0.208
_exptl_crystal_size_mid 0.186
_exptl_crystal_size_min 0.095
_refine_diff_density_max 2.982
_refine_diff_density_min -1.777
_refine_diff_density_rms 0.209
_refine_ls_extinction_method none
_refine_ls_goodness_of_fit_ref 1.168
_refine_ls_hydrogen_treatment constr
_refine_ls_matrix_type full
_refine_ls_number_parameters 385
_refine_ls_number_reflns 5594
_refine_ls_number_restraints 6
_refine_ls_restrained_S_all 1.168
_refine_ls_R_factor_all 0.0667
_refine_ls_R_factor_gt 0.0542
_refine_ls_shift/su_max 0.001
_refine_ls_shift/su_mean 0.000
_refine_ls_structure_factor_coef Fsqd
_refine_ls_weighting_details 'calc w=1/[\s^2^(Fo^2^)+(0.0325P)^2^+25.2522P] where P=(Fo^2^+2Fc^2^)/3'
_refine_ls_weighting_scheme calc
_refine_ls_wR_factor_gt 0.1246
_refine_ls_wR_factor_ref 0.1328
_reflns_number_gt 4873
_reflns_number_total 5594
_reflns_threshold_expression I>2/s(I)
_cod_data_source_file om400875r_si_001.cif
_cod_data_source_block adp165
_cod_original_sg_symbol_H-M P-1
_cod_database_code 4082112

loop_
_symmetry_equiv_pos_as_xyz
'x, y, z'
'-x, -y, -z'

loop_
_atom_site_label
_atom_site_type_symbol
_atom_site_fract_x
_atom_site_fract_y
_atom_site_fract_z
_atom_site_U_iso_or_equiv
_atom_site_adp_type
_atom_site_occupancy
_atom_site_symmetry_multiplicity
_atom_site_calc_flag
_atom_site_refinement_flags
C1 C 0.7714(9) 0.9267(9) 0.8012(9) 0.025(2) Uani 1 1 d .
C2 C 0.6806(9) 0.9255(9) 0.8666(9) 0.027(2) Uani 1 1 d .
C3 C 0.6971(11) 0.8927(10) 0.9590(10) 0.037(3) Uani 1 1 d .
H3 H 0.6367 0.8895 1.0032 0.045 Uiso 1 1 calc R
C4 C 0.8009(11) 0.8645(10) 0.9877(10) 0.038(3) Uani 1 1 d .
H4 H 0.8112 0.8433 1.0516 0.045 Uiso 1 1 calc R
C5 C 0.8882(10) 0.8672(9) 0.9233(9) 0.031(2) Uani 1 1 d .
H5 H 0.9587 0.8484 0.9439 0.037 Uiso 1 1 calc R
C6 C 0.8755(9) 0.8972(9) 0.8286(9) 0.026(2) Uani 1 1 d .
C7 C 0.5695(9) 0.9619(10) 0.8388(10) 0.032(3) Uani 1 1 d .
H7A H 0.5074 0.9352 0.8782 0.049 Uiso 1 1 calc R
H7B H 0.5359 0.9224 0.7551 0.049 Uiso 1 1 calc R
H7C H 0.5941 1.0516 0.8654 0.049 Uiso 1 1 calc R
C8 C 0.9716(9) 0.8967(10) 0.7569(10) 0.032(2) Uani 1 1 d .
H8A H 1.0118 0.9808 0.7653 0.047 Uiso 1 1 calc R
H8B H 0.9327 0.8434 0.6754 0.047 Uiso 1 1 calc R
H8C H 1.0324 0.8656 0.7839 0.047 Uiso 1 1 calc R
C9 C 0.8031(8) 1.0642(9) 0.7073(9) 0.023(2) Uani 1 1 d .
C10 C 0.8683(9) 1.1659(8) 0.8253(9) 0.026(2) Uani 1 1 d .
H10A H 0.8108 1.1738 0.8762 0.039 Uiso 1 1 calc R
H10B H 0.9008 1.2438 0.8180 0.039 Uiso 1 1 calc R
H10C H 0.9355 1.1461 0.8582 0.039 Uiso 1 1 calc R
C11 C 0.8009(8) 1.0950(9) 0.6116(8) 0.021(2) Uani 1 1 d .
H11 H 0.8341 1.1801 0.6284 0.025 Uiso 1 1 calc R
C12 C 0.7563(8) 1.0160(8) 0.4960(9) 0.022(2) Uani 1 1 d .
C13 C 0.7702(9) 1.0728(9) 0.4092(9) 0.028(2) Uani 1 1 d .
H13A H 0.8235 1.0407 0.3604 0.042 Uiso 1 1 calc R
H13B H 0.8063 1.1626 0.4504 0.042 Uiso 1 1 calc R
H13C H 0.6900 1.0519 0.3606 0.042 Uiso 1 1 calc R
C14 C 0.6698(8) 0.8215(9) 0.3332(8) 0.021(2) Uani 1 1 d .
C15 C 0.7537(9) 0.7722(9) 0.2789(9) 0.025(2) Uani 1 1 d .
C16 C 0.7177(9) 0.6940(10) 0.1605(10) 0.030(2) Uani 1 1 d .
H16 H 0.7719 0.6568 0.1223 0.036 Uiso 1 1 calc R
C17 C 0.6007(9) 0.6714(10) 0.0994(10) 0.034(3) Uani 1 1 d .
H17 H 0.5765 0.6195 0.0190 0.041 Uiso 1 1 calc R
C18 C 0.5205(10) 0.7226(10) 0.1535(9) 0.033(3) Uani 1 1 d .
H18 H 0.4422 0.7065 0.1097 0.040 Uiso 1 1 calc R
C19 C 0.5522(8) 0.7982(9) 0.2722(8) 0.022(2) Uani 1 1 d .
C20 C 0.8798(9) 0.7977(10) 0.3459(11) 0.035(3) Uani 1 1 d .
H20A H 0.9182 0.7418 0.2981 0.052 Uiso 1 1 calc R
H20B H 0.8735 0.7847 0.4166 0.052 Uiso 1 1 calc R
H20C H 0.9296 0.8832 0.3664 0.052 Uiso 1 1 calc R
C21 C 0.4624(9) 0.8523(10) 0.3329(9) 0.027(2) Uani 1 1 d .
H21A H 0.4497 0.8264 0.3959 0.041 Uiso 1 1 calc R
H21B H 0.3844 0.8229 0.2775 0.041 Uiso 1 1 calc R
H21C H 0.4950 0.9424 0.3646 0.041 Uiso 1 1 calc R
C22 C 0.4855(9) 0.6626(9) 0.5187(9) 0.029(2) Uani 1 1 d U
H22 H 0.4127 0.6835 0.5181 0.035 Uiso 1 1 calc R
C23 C 0.5515(9) 0.6738(9) 0.6237(10) 0.030(2) Uani 1 1 d .
H23 H 0.5187 0.6932 0.6907 0.036 Uiso 1 1 calc R
C24 C 0.6657(9) 0.6562(9) 0.6286(9) 0.029(2) Uani 1 1 d .
H24 H 0.7102 0.6626 0.6986 0.035 Uiso 1 1 calc R
C25 C 0.7145(10) 0.6284(9) 0.5264(10) 0.031(2) Uani 1 1 d .
H25 H 0.7949 0.6243 0.5297 0.038 Uiso 1 1 calc R
C26 C 0.6400(11) 0.6072(9) 0.4205(10) 0.034(3) Uani 1 1 d .
H26 H 0.6693 0.5828 0.3516 0.041 Uiso 1 1 calc R
C27 C 0.5249(11) 0.6214(9) 0.4152(10) 0.036(3) Uani 1 1 d .
H27 H 0.4746 0.6035 0.3435 0.043 Uiso 1 1 calc R
C28 C 0.8224(10) 0.5106(10) 0.8496(10) 0.036(3) Uani 1 1 d .
C29 C 0.2153(9) 0.6606(9) 0.7916(9) 0.028(2) Uani 1 1 d .
H29 H 0.1363 0.6037 0.7916 0.034 Uiso 1 1 calc R
N1 N 0.7525(6) 0.9471(7) 0.6959(7) 0.0183(16) Uani 1 1 d .
N2 N 0.7020(7) 0.8923(7) 0.4574(7) 0.0210(17) Uani 1 1 d .
O1 O 0.9140(7) 0.5911(7) 0.7074(7) 0.0357(18) Uani 1 1 d .
O2 O 0.7689(7) 0.3813(7) 0.6297(7) 0.041(2) Uani 1 1 d .
O3 O 0.9744(6) 0.4295(7) 0.7390(7) 0.0353(18) Uani 1 1 d .
F1 F 0.9074(6) 0.6002(6) 0.9400(6) 0.0482(18) Uani 1 1 d .
F2 F 0.7861(6) 0.4130(6) 0.8757(6) 0.0434(17) Uani 1 1 d .
F3 F 0.7248(6) 0.5499(7) 0.8435(7) 0.0475(18) Uani 1 1 d .
Cl1 Cl 0.2174(2) 0.6404(3) 0.6477(2) 0.0349(6) Uani 1 1 d .
Cl2 Cl 0.2267(2) 0.8120(3) 0.8799(2) 0.0379(7) Uani 1 1 d .
Cl3 Cl 0.3371(3) 0.6227(3) 0.8501(3) 0.0539(9) Uani 1 1 d .
Os1 Os 0.66636(3) 0.79363(3) 0.55257(3) 0.01892(13) Uani 1 1 d .
S1 S 0.8760(2) 0.4735(2) 0.7155(2) 0.0274(6) Uani 1 1 d .

loop_
_atom_site_aniso_label
_atom_site_aniso_U_11
_atom_site_aniso_U_22
_atom_site_aniso_U_33
_atom_site_aniso_U_23
_atom_site_aniso_U_13
_atom_site_aniso_U_12
C1 0.019(5) 0.019(5) 0.029(5) 0.010(4) -0.003(4) -0.004(4)
C2 0.020(5) 0.025(5) 0.024(5) 0.010(4) 0.000(4) -0.006(4)
C3 0.041(7) 0.024(6) 0.033(6) 0.008(5) 0.011(5) -0.004(5)
C4 0.047(7) 0.021(5) 0.029(6) 0.008(5) -0.010(5) -0.004(5)
C5 0.026(5) 0.024(5) 0.031(6) 0.005(5) 0.000(5) 0.002(4)
C6 0.020(5) 0.020(5) 0.025(5) 0.005(4) -0.002(4) -0.003(4)
C7 0.024(5) 0.035(6) 0.039(6) 0.012(5) 0.018(5) 0.012(5)
C8 0.019(5) 0.037(6) 0.040(6) 0.016(5) 0.004(5) 0.011(5)
C9 0.017(5) 0.020(5) 0.028(5) 0.006(4) 0.000(4) 0.006(4)
C10 0.028(5) 0.013(5) 0.033(6) 0.007(4) 0.006(4) 0.005(4)
C11 0.017(4) 0.016(5) 0.029(5) 0.009(4) 0.007(4) 0.005(4)
C12 0.014(4) 0.015(5) 0.035(6) 0.010(4) 0.004(4) 0.004(4)
C13 0.030(5) 0.023(5) 0.027(5) 0.011(4) 0.004(4) 0.001(4)
C14 0.018(5) 0.019(5) 0.024(5) 0.006(4) 0.003(4) 0.006(4)
C15 0.021(5) 0.025(5) 0.027(5) 0.010(4) 0.005(4) 0.005(4)
C16 0.022(5) 0.031(6) 0.041(6) 0.019(5) 0.015(5) 0.005(4)
C17 0.026(5) 0.033(6) 0.028(6) 0.007(5) 0.005(5) -0.002(5)
C18 0.029(6) 0.040(6) 0.026(6) 0.016(5) -0.002(5) 0.005(5)
C19 0.017(5) 0.025(5) 0.023(5) 0.012(4) 0.003(4) 0.002(4)
C20 0.021(5) 0.030(6) 0.051(7) 0.014(5) 0.011(5) 0.008(5)
C21 0.020(5) 0.030(6) 0.029(6) 0.011(5) 0.001(4) 0.008(4)
C22 0.018(4) 0.019(5) 0.044(6) 0.016(4) 0.004(4) -0.006(4)
C23 0.022(5) 0.023(5) 0.039(6) 0.015(5) 0.009(5) -0.005(4)
C24 0.029(5) 0.014(5) 0.026(5) 0.004(4) -0.014(4) -0.006(4)
C25 0.035(6) 0.018(5) 0.040(6) 0.006(5) 0.007(5) 0.016(5)
C26 0.043(7) 0.017(5) 0.028(6) -0.002(4) 0.001(5) 0.006(5)
C27 0.042(7) 0.011(5) 0.033(6) 0.008(4) -0.012(5) -0.014(5)
C28 0.029(6) 0.031(6) 0.042(7) 0.009(5) 0.004(5) 0.009(5)
C29 0.026(5) 0.027(6) 0.027(6) 0.007(5) 0.001(4) 0.009(4)
N1 0.011(4) 0.019(4) 0.024(4) 0.010(3) 0.008(3) 0.001(3)
N2 0.011(4) 0.025(4) 0.023(4) 0.008(4) 0.000(3) 0.004(3)
O1 0.029(4) 0.035(4) 0.042(5) 0.017(4) 0.005(3) 0.007(3)
O2 0.031(4) 0.034(4) 0.040(5) 0.006(4) -0.005(4) 0.001(3)
O3 0.023(4) 0.029(4) 0.045(5) 0.007(4) 0.003(3) 0.007(3)
F1 0.045(4) 0.040(4) 0.042(4) 0.006(3) -0.001(3) 0.007(3)
F2 0.045(4) 0.041(4) 0.055(4) 0.029(3) 0.022(3) 0.013(3)
F3 0.035(4) 0.051(4) 0.066(5) 0.027(4) 0.020(3) 0.022(3)
Cl1 0.0357(14) 0.0385(15) 0.0294(14) 0.0109(12) 0.0074(11) 0.0146(12)
Cl2 0.0341(14) 0.0306(14) 0.0367(15) 0.0001(12) 0.0026(12) 0.0135(12)
Cl3 0.074(2) 0.054(2) 0.0345(16) 0.0084(14) -0.0005(15) 0.0411(18)
Os1 0.01319(19) 0.0159(2) 0.0219(2) 0.00586(15) 0.00028(13) 0.00009(13)
S1 0.0198(12) 0.0205(12) 0.0353(14) 0.0077(11) 0.0015(10) 0.0035(10)

loop_
_atom_type_symbol
_atom_type_description
_atom_type_scat_dispersion_real
_atom_type_scat_dispersion_imag
_atom_type_scat_source
C C 0.0033 0.0016 'International Tables Vol C Tables 4.2.6.8 and 6.1.1.4'
H H 0.0000 0.0000 'International Tables Vol C Tables 4.2.6.8 and 6.1.1.4'
N N 0.0061 0.0033 'International Tables Vol C Tables 4.2.6.8 and 6.1.1.4'
O O 0.0106 0.0060 'International Tables Vol C Tables 4.2.6.8 and 6.1.1.4'
F F 0.0171 0.0103 'International Tables Vol C Tables 4.2.6.8 and 6.1.1.4'
Cl Cl 0.1484 0.1585 'International Tables Vol C Tables 4.2.6.8 and 6.1.1.4'
Os Os -1.2165 7.6030 'International Tables Vol C Tables 4.2.6.8 and 6.1.1.4'
S S 0.1246 0.1234 'International Tables Vol C Tables 4.2.6.8 and 6.1.1.4'

loop_
_geom_angle_atom_site_label_1
_geom_angle_atom_site_label_2
_geom_angle_atom_site_label_3
_geom_angle
C6 C1 C2 121.6(9)
C6 C1 N1 118.1(9)
C2 C1 N1 120.1(9)
C3 C2 C1 117.8(10)
C3 C2 C7 120.9(10)
C1 C2 C7 121.3(9)
C2 C3 C4 121.1(11)
C2 C3 H3 119.4
C4 C3 H3 119.4
C5 C4 C3 120.0(11)
C5 C4 H4 120.0
C3 C4 H4 120.0
C4 C5 C6 121.5(10)
C4 C5 H5 119.3
C6 C5 H5 119.3
C5 C6 C1 118.1(10)
C5 C6 C8 120.6(9)
C1 C6 C8 121.3(9)
C2 C7 H7A 109.5
C2 C7 H7B 109.5
H7A C7 H7B 109.5
C2 C7 H7C 109.5
H7A C7 H7C 109.5
H7B C7 H7C 109.5
C6 C8 H8A 109.5
C6 C8 H8B 109.5
H8A C8 H8B 109.5
C6 C8 H8C 109.5
H8A C8 H8C 109.5
H8B C8 H8C 109.5
N1 C9 C11 122.2(9)
N1 C9 C10 119.9(9)
C11 C9 C10 117.8(9)
C9 C10 H10A 109.5
C9 C10 H10B 109.5
H10A C10 H10B 109.5
C9 C10 H10C 109.5
H10A C10 H10C 109.5
H10B C10 H10C 109.5
C12 C11 C9 127.6(9)
C12 C11 H11 116.2
C9 C11 H11 116.2
N2 C12 C11 123.6(9)
N2 C12 C13 119.4(9)
C11 C12 C13 117.0(8)
C12 C13 H13A 109.5
C12 C13 H13B 109.5
H13A C13 H13B 109.5
C12 C13 H13C 109.5
H13A C13 H13C 109.5
H13B C13 H13C 109.5
C15 C14 C19 122.0(9)
C15 C14 N2 119.1(8)
C19 C14 N2 118.7(8)
C14 C15 C16 118.8(9)
C14 C15 C20 121.4(9)
C16 C15 C20 119.7(9)
C17 C16 C15 119.1(10)
C17 C16 H16 120.4
C15 C16 H16 120.4
C18 C17 C16 121.3(10)
C18 C17 H17 119.4
C16 C17 H17 119.4
C17 C18 C19 121.1(10)
C17 C18 H18 119.4
C19 C18 H18 119.4
C18 C19 C14 117.6(9)
C18 C19 C21 121.3(9)
C14 C19 C21 121.2(8)
C15 C20 H20A 109.5
C15 C20 H20B 109.5
H20A C20 H20B 109.5
C15 C20 H20C 109.5
H20A C20 H20C 109.5
H20B C20 H20C 109.5
C19 C21 H21A 109.5
C19 C21 H21B 109.5
H21A C21 H21B 109.5
C19 C21 H21C 109.5
H21A C21 H21C 109.5
H21B C21 H21C 109.5
C27 C22 C23 121.5(10)
C27 C22 Os1 74.8(6)
C23 C22 Os1 73.6(6)
C27 C22 H22 119.3
C23 C22 H22 119.3
Os1 C22 H22 123.8
C24 C23 C22 119.9(10)
C24 C23 Os1 72.0(6)
C22 C23 Os1 69.0(6)
C24 C23 H23 120.1
C22 C23 H23 120.1
Os1 C23 H23 131.7
C23 C24 C25 119.2(10)
C23 C24 Os1 71.5(6)
C25 C24 Os1 68.5(6)
C23 C24 H24 120.4
C25 C24 H24 120.4
Os1 C24 H24 132.6
C26 C25 C24 118.7(10)
C26 C25 Os1 72.4(6)
C24 C25 Os1 73.6(6)
C26 C25 H25 120.6
C24 C25 H25 120.6
Os1 C25 H25 125.0
C27 C26 C25 121.6(11)
C27 C26 Os1 73.6(6)
C25 C26 Os1 69.8(6)
C27 C26 H26 119.2
C25 C26 H26 119.2
Os1 C26 H26 130.1
C26 C27 C22 118.4(10)
C26 C27 Os1 70.0(6)
C22 C27 Os1 68.4(5)
C26 C27 H27 120.8
C22 C27 H27 120.8
Os1 C27 H27 133.9
F1 C28 F2 107.4(9)
F1 C28 F3 106.2(9)
F2 C28 F3 105.8(9)
F1 C28 S1 112.5(8)
F2 C28 S1 112.5(8)
F3 C28 S1 112.0(8)
Cl2 C29 Cl1 111.7(6)
Cl2 C29 Cl3 109.3(5)
Cl1 C29 Cl3 110.4(6)
Cl2 C29 H29 108.4
Cl1 C29 H29 108.4
Cl3 C29 H29 108.4
C9 N1 C1 116.3(8)
C9 N1 Os1 129.2(6)
C1 N1 Os1 114.3(6)
C12 N2 C14 116.5(8)
C12 N2 Os1 127.8(7)
C14 N2 Os1 115.6(6)
N1 Os1 N2 89.3(3)
N1 Os1 C22 127.4(4)
N2 Os1 C22 120.8(4)
N1 Os1 C25 119.1(4)
N2 Os1 C25 124.5(4)
C22 Os1 C25 80.4(4)
N1 Os1 C26 155.4(4)
N2 Os1 C26 100.0(4)
C22 Os1 C26 66.4(4)
C25 Os1 C26 37.8(4)
N1 Os1 C23 101.6(3)
N2 Os1 C23 156.9(3)
C22 Os1 C23 37.3(4)
C25 Os1 C23 67.5(4)
C26 Os1 C23 78.4(4)
N1 Os1 C24 98.1(3)
N2 Os1 C24 162.0(4)
C22 Os1 C24 66.9(4)
C25 Os1 C24 38.0(4)
C26 Os1 C24 67.1(4)
C23 Os1 C24 36.5(4)
N1 Os1 C27 163.9(4)
N2 Os1 C27 98.6(4)
C22 Os1 C27 36.8(4)
C25 Os1 C27 67.4(4)
C26 Os1 C27 36.4(4)
C23 Os1 C27 66.3(4)
C24 Os1 C27 78.5(4)
O3 S1 O2 115.5(5)
O3 S1 O1 114.7(5)
O2 S1 O1 115.4(5)
O3 S1 C28 102.7(5)
O2 S1 C28 103.1(5)
O1 S1 C28 102.8(5)

loop_
_geom_bond_atom_site_label_1
_geom_bond_atom_site_label_2
_geom_bond_distance
C1 C6 1.404(14)
C1 C2 1.416(14)
C1 N1 1.461(12)
C2 C3 1.393(15)
C2 C7 1.529(14)
C3 C4 1.396(17)
C3 H3 0.9500
C4 C5 1.375(16)
C4 H4 0.9500
C5 C6 1.394(15)
C5 H5 0.9500
C6 C8 1.519(14)
C7 H7A 0.9800
C7 H7B 0.9800
C7 H7C 0.9800
C8 H8A 0.9800
C8 H8B 0.9800
C8 H8C 0.9800
C9 N1 1.356(12)
C9 C11 1.407(14)
C9 C10 1.511(13)
C10 H10A 0.9800
C10 H10B 0.9800
C10 H10C 0.9800
C11 C12 1.381(14)
C11 H11 0.9500
C12 N2 1.360(12)
C12 C13 1.517(14)
C13 H13A 0.9800
C13 H13B 0.9800
C13 H13C 0.9800
C14 C15 1.400(14)
C14 C19 1.405(13)
C14 N2 1.449(12)
C15 C16 1.402(15)
C15 C20 1.512(14)
C16 C17 1.402(15)
C16 H16 0.9500
C17 C18 1.370(16)
C17 H17 0.9500
C18 C19 1.400(14)
C18 H18 0.9500
C19 C21 1.518(14)
C20 H20A 0.9800
C20 H20B 0.9800
C20 H20C 0.9800
C21 H21A 0.9800
C21 H21B 0.9800
C21 H21C 0.9800
C22 C27 1.403(16)
C22 C23 1.415(15)
C22 Os1 2.178(9)
C22 H22 0.9500
C23 C24 1.404(15)
C23 Os1 2.238(10)
C23 H23 0.9500
C24 C25 1.440(16)
C24 Os1 2.245(10)
C24 H24 0.9500
C25 C26 1.423(15)
C25 Os1 2.178(10)
C25 H25 0.9500
C26 C27 1.398(16)
C26 Os1 2.213(10)
C26 H26 0.9500
C27 Os1 2.260(10)
C27 H27 0.9500
C28 F1 1.333(13)
C28 F2 1.343(13)
C28 F3 1.357(13)
C28 S1 1.824(12)
C29 Cl2 1.753(10)
C29 Cl1 1.764(11)
C29 Cl3 1.785(10)
C29 H29 1.0000
N1 Os1 2.000(8)
N2 Os1 2.016(8)
O1 S1 1.450(8)
O2 S1 1.448(8)
O3 S1 1.444(8)
